data_7224578
loop_
_publ_author_name
'Ribeiro, Ana'
'Karabach, Yauhen Yu.'
'Martins, Lu\'isa Margarida'
'Mahmoud, Abdallah G.'
'Guedes da Silva, M. F\'atima C.'
'Pombeiro, Armando J. L.'

_publ_section_title
;
 Nickel(II)-2-amino-4-alkoxy-1,3,5-triazapentadienate complexes as
 catalysts for Heck and Henry reactions
;
_journal_name_full 'RSC Adv.'
_journal_paper_doi 10.1039/C6RA02989B
_journal_year 2016
_chemical_formula_moiety 'C8 H18 N8 Ni O2'
_chemical_formula_sum 'C8 H18 N8 Ni O2'
_chemical_formula_weight 317.01
_space_group_crystal_system monoclinic
_space_group_IT_number 15
_space_group_name_Hall '-C 2yc'
_space_group_name_H-M_alt 'C 1 2/c 1'
_symmetry_space_group_name_Hall '-C 2yc'
_symmetry_space_group_name_H-M 'C 1 2/c 1'
_atom_sites_solution_hydrogens mixed
_audit_creation_method SHELXL-2014/7
_audit_update_record
;
2015-12-23 deposited with the CCDC.
2016-03-09 downloaded from the CCDC.
;
_cell_angle_alpha 90
_cell_angle_beta 108.668(2)
_cell_angle_gamma 90
_cell_formula_units_Z 4
_cell_length_a 17.4047(10)
_cell_length_b 8.4499(5)
_cell_length_c 9.8847(5)
_cell_measurement_reflns_used 1401
_cell_measurement_temperature 150(2)
_cell_measurement_theta_max 24.97
_cell_measurement_theta_min 2.71
_cell_volume 1377.24(13)
_computing_cell_refinement 'Bruker SAINT'
_computing_data_collection 'Bruker APEX2'
_computing_data_reduction 'Bruker SAINT'
_computing_molecular_graphics 'Mercury CSD 3.5.1'
_computing_publication_material 'WinGX publication routines (Farrugia, 1999)'
_computing_structure_refinement 'SHELXL-2014/7 (Sheldrick, 2014)'
_computing_structure_solution 'SIR97 (Giacovazzo et al, 1997)'
_diffrn_ambient_temperature 150(2)
_diffrn_measured_fraction_theta_full 1.000
_diffrn_measured_fraction_theta_max 0.999
_diffrn_measurement_device_type 'Bruker APEX-II CCD'
_diffrn_measurement_method '\f and \w scans'
_diffrn_radiation_monochromator graphite
_diffrn_radiation_source 'fine-focus sealed tube'
_diffrn_radiation_type MoK\a
_diffrn_radiation_wavelength 0.71069
_diffrn_reflns_av_R_equivalents 0.0458
_diffrn_reflns_av_unetI/netI 0.0451
_diffrn_reflns_laue_measured_fraction_full 1.000
_diffrn_reflns_laue_measured_fraction_max 0.999
_diffrn_reflns_limit_h_max 20
_diffrn_reflns_limit_h_min -15
_diffrn_reflns_limit_k_max 10
_diffrn_reflns_limit_k_min -10
_diffrn_reflns_limit_l_max 11
_diffrn_reflns_limit_l_min -11
_diffrn_reflns_number 4636
_diffrn_reflns_point_group_measured_fraction_full 1.000
_diffrn_reflns_point_group_measured_fraction_max 0.999
_diffrn_reflns_theta_full 25.240
_diffrn_reflns_theta_max 25.361
_diffrn_reflns_theta_min 2.470
_exptl_absorpt_coefficient_mu 1.422
_exptl_absorpt_correction_T_max 0.849
_exptl_absorpt_correction_T_min 0.650
_exptl_absorpt_correction_type multi-scan
_exptl_absorpt_process_details SADABS
_exptl_crystal_colour colourless
_exptl_crystal_density_diffrn 1.529
_exptl_crystal_description prism
_exptl_crystal_F_000 664
_exptl_crystal_size_max 0.320
_exptl_crystal_size_mid 0.280
_exptl_crystal_size_min 0.110
_refine_diff_density_max 0.684
_refine_diff_density_min -0.321
_refine_diff_density_rms 0.076
_refine_ls_extinction_method none
_refine_ls_goodness_of_fit_ref 0.984
_refine_ls_hydrogen_treatment mixed
_refine_ls_matrix_type full
_refine_ls_number_parameters 100
_refine_ls_number_reflns 1260
_refine_ls_number_restraints 2
_refine_ls_restrained_S_all 0.986
_refine_ls_R_factor_all 0.0522
_refine_ls_R_factor_gt 0.0358
_refine_ls_shift/su_max 0.000
_refine_ls_shift/su_mean 0.000
_refine_ls_structure_factor_coef Fsqd
_refine_ls_weighting_details 'w=1/[\s^2^(Fo^2^)+(0.0564P)^2^] where P=(Fo^2^+2Fc^2^)/3'
_refine_ls_weighting_scheme calc
_refine_ls_wR_factor_gt 0.0859
_refine_ls_wR_factor_ref 0.0917
_reflns_Friedel_coverage 0.000
_reflns_number_gt 999
_reflns_number_total 1260
_reflns_threshold_expression 'I > 2\s(I)'
_cod_data_source_file c6ra02989b2.cif
_cod_data_source_block Compound6
_cod_depositor_comments
;
The following automatic conversions were performed:

'_exptl_absorpt_correction_type' value 'MULTI-SCAN' changed to
'multi-scan' according to
/usr/data/users/saulius/crontab/automatic-downloads/rss-feeds/RSC/lib/dictionaries/cif_core.dic
dictionary named 'cif_core.dic' version 2.4.2 from 2011-04-26.

Automatic conversion script
Id: cif_fix_values 4268 2015-11-12 08:31:59Z antanas 
;
_cod_database_code 7224578
_shelx_shelxl_version_number 2014/7
_shelx_space_group_comment
;
The symmetry employed for this shelxl refinement is uniquely defined
by the following loop, which should always be used as a source of
symmetry information in preference to the above space-group names.
They are only intended as comments.
;
_shelx_estimated_absorpt_t_min 0.659
_shelx_estimated_absorpt_t_max 0.859

loop_
_space_group_symop_operation_xyz
'x, y, z'
'-x, y, -z+1/2'
'x+1/2, y+1/2, z'
'-x+1/2, y+1/2, -z+1/2'
'-x, -y, -z'
'x, -y, z-1/2'
'-x+1/2, -y+1/2, -z'
'x+1/2, -y+1/2, z-1/2'

loop_
_atom_site_label
_atom_site_type_symbol
_atom_site_fract_x
_atom_site_fract_y
_atom_site_fract_z
_atom_site_U_iso_or_equiv
_atom_site_adp_type
_atom_site_occupancy
_atom_site_site_symmetry_order
_atom_site_calc_flag
_atom_site_refinement_flags_posn
_atom_site_refinement_flags_adp
_atom_site_refinement_flags_occupancy
C1 C 0.35261(17) 0.4681(3) 0.4203(3) 0.0205(6) Uani 1 1 d . . .
C2 C 0.32063(18) 0.2479(3) 0.2737(3) 0.0228(6) Uani 1 1 d . . .
C3 C 0.44256(19) 0.6595(4) 0.3688(3) 0.0286(7) Uani 1 1 d . . .
H3A H 0.4090 0.6753 0.2679 0.034 Uiso 1 1 calc R U .
H3B H 0.4852 0.5805 0.3724 0.034 Uiso 1 1 calc R U .
C4 C 0.4797(2) 0.8129(4) 0.4345(4) 0.0397(9) Uani 1 1 d . . .
H4A H 0.5144 0.8546 0.3818 0.060 Uiso 1 1 calc R U .
H4B H 0.4367 0.8893 0.4304 0.060 Uiso 1 1 calc R U .
H4C H 0.5124 0.7950 0.5343 0.060 Uiso 1 1 calc R U .
N1 N 0.31433(15) 0.4261(3) 0.5091(2) 0.0215(6) Uani 1 1 d D . .
N2 N 0.27887(16) 0.1770(3) 0.3455(3) 0.0241(6) Uani 1 1 d . . .
N3 N 0.35491(15) 0.3937(3) 0.3022(2) 0.0226(6) Uani 1 1 d . . .
N4 N 0.33504(19) 0.1748(3) 0.1617(3) 0.0329(7) Uani 1 1 d D . .
O1 O 0.39302(12) 0.6074(2) 0.4527(2) 0.0255(5) Uani 1 1 d . . .
Ni1 Ni 0.2500 0.2500 0.5000 0.01903(19) Uani 1 2 d S . P
H1N H 0.3270(18) 0.489(3) 0.582(3) 0.029 Uiso 1 1 d D U .
H2N H 0.2647(19) 0.088(4) 0.314(3) 0.029 Uiso 1 1 d . U .
H4N1 H 0.363(2) 0.222(4) 0.117(4) 0.029 Uiso 1 1 d . U .
H4N2 H 0.3064(16) 0.094(3) 0.123(3) 0.029 Uiso 1 1 d D U .

loop_
_atom_site_aniso_label
_atom_site_aniso_U_11
_atom_site_aniso_U_22
_atom_site_aniso_U_33
_atom_site_aniso_U_23
_atom_site_aniso_U_13
_atom_site_aniso_U_12
C1 0.0274(17) 0.0151(14) 0.0201(15) 0.0026(12) 0.0091(13) 0.0010(12)
C2 0.0317(17) 0.0231(15) 0.0163(14) 0.0006(13) 0.0114(12) -0.0012(15)
C3 0.0361(19) 0.0271(17) 0.0303(17) -0.0007(14) 0.0215(15) -0.0089(15)
C4 0.052(2) 0.0329(18) 0.044(2) -0.0071(17) 0.0296(18) -0.0162(18)
N1 0.0340(15) 0.0170(13) 0.0171(12) -0.0043(10) 0.0133(12) -0.0067(11)
N2 0.0367(16) 0.0175(12) 0.0235(14) -0.0034(11) 0.0172(12) -0.0075(12)
N3 0.0332(15) 0.0201(13) 0.0202(13) -0.0002(10) 0.0164(12) -0.0044(11)
N4 0.055(2) 0.0258(14) 0.0301(16) -0.0079(13) 0.0304(15) -0.0155(15)
O1 0.0391(13) 0.0203(11) 0.0242(11) -0.0043(9) 0.0201(10) -0.0105(9)
Ni1 0.0294(3) 0.0156(3) 0.0157(3) 0.0006(2) 0.0124(2) -0.0036(2)

loop_
_atom_type_symbol
_atom_type_description
_atom_type_scat_dispersion_real
_atom_type_scat_dispersion_imag
_atom_type_scat_source
C C 0.0033 0.0016 'International Tables Vol C Tables 4.2.6.8 and 6.1.1.4'
H H 0.0000 0.0000 'International Tables Vol C Tables 4.2.6.8 and 6.1.1.4'
N N 0.0061 0.0033 'International Tables Vol C Tables 4.2.6.8 and 6.1.1.4'
O O 0.0106 0.0060 'International Tables Vol C Tables 4.2.6.8 and 6.1.1.4'
Ni Ni 0.3393 1.1124 'International Tables Vol C Tables 4.2.6.8 and 6.1.1.4'

loop_
_geom_angle_atom_site_label_1
_geom_angle_atom_site_label_2
_geom_angle_atom_site_label_3
_geom_angle
_geom_angle_site_symmetry_1
_geom_angle_site_symmetry_3
N1 C1 N3 128.4(3) . .
N1 C1 O1 114.4(2) . .
N3 C1 O1 117.1(2) . .
N2 C2 N3 125.8(3) . .
N2 C2 N4 120.8(3) . .
N3 C2 N4 113.4(2) . .
O1 C3 C4 105.5(2) . .
O1 C3 H3A 110.6 . .
C4 C3 H3A 110.6 . .
O1 C3 H3B 110.6 . .
C4 C3 H3B 110.6 . .
H3A C3 H3B 108.8 . .
C3 C4 H4A 109.5 . .
C3 C4 H4B 109.5 . .
H4A C4 H4B 109.5 . .
C3 C4 H4C 109.5 . .
H4A C4 H4C 109.5 . .
H4B C4 H4C 109.5 . .
C1 N1 Ni1 128.0(2) . .
C1 N1 H1N 110(2) . .
Ni1 N1 H1N 122(2) . .
C2 N2 Ni1 129.4(2) . .
C2 N2 H2N 111(2) . .
Ni1 N2 H2N 119(2) . .
C1 N3 C2 118.2(2) . .
C2 N4 H4N1 120(2) . .
C2 N4 H4N2 120(2) . .
H4N1 N4 H4N2 119(3) . .
C1 O1 C3 119.2(2) . .
N1 Ni1 N1 180.0 . 7_556
N1 Ni1 N2 90.68(11) . 7_556
N1 Ni1 N2 89.32(11) 7_556 7_556
N1 Ni1 N2 89.32(11) . .
N1 Ni1 N2 90.68(11) 7_556 .
N2 Ni1 N2 180.0 7_556 .

loop_
_geom_bond_atom_site_label_1
_geom_bond_atom_site_label_2
_geom_bond_distance
_geom_bond_site_symmetry_2
C1 N1 1.309(3) .
C1 N3 1.338(3) .
C1 O1 1.356(3) .
C2 N2 1.312(4) .
C2 N3 1.358(4) .
C2 N4 1.359(4) .
C3 O1 1.444(3) .
C3 C4 1.501(5) .
C3 H3A 0.9900 .
C3 H3B 0.9900 .
C4 H4A 0.9800 .
C4 H4B 0.9800 .
C4 H4C 0.9800 .
N1 Ni1 1.847(2) .
N1 H1N 0.867(18) .
N2 Ni1 1.859(2) .
N2 H2N 0.82(3) .
N4 H4N1 0.86(4) .
N4 H4N2 0.859(18) .
Ni1 N1 1.847(2) 7_556
Ni1 N2 1.859(2) 7_556

loop_
_geom_hbond_atom_site_label_D
_geom_hbond_atom_site_label_H
_geom_hbond_atom_site_label_A
_geom_hbond_distance_DH
_geom_hbond_distance_HA
_geom_hbond_distance_DA
_geom_hbond_angle_DHA
_geom_hbond_site_symmetry_A
N1 H1N N3 0.867(18) 2.297(19) 3.146(3) 167(3) 6_566
N2 H2N N3 0.82(3) 2.61(3) 3.333(4) 147(3) 4_545
N4 H4N1 O1 0.86(4) 2.34(4) 3.163(3) 158(3) 6_565
N4 H4N2 N1 0.859(18) 2.53(2) 3.349(4) 161(3) 4_545
